data_7221612
loop_
_publ_author_name
'Zhang, Xiutang'
'Fan, Liming'
'Fan, Weiliu'
'Li, Bin'
'Zhao, Xian'

_publ_section_title
;
 Assembly of a series of d10coordination polymers based on W-shaped
 1,3-di(2&#x2032;,4&#x2032;-dicarboxyphenyl)benzene: from syntheses,
 structural diversity, luminescence, to photocatalytic properties
;
_journal_issue 35
_journal_name_full CrystEngComm
_journal_page_first 6681
_journal_paper_doi 10.1039/C5CE01157D
_journal_volume 17
_journal_year 2015
_chemical_formula_sum 'C36 H24 N4 O8 Zn2'
_chemical_formula_weight 771.33
_chemical_name_systematic
; 
 ? 
;
_space_group_IT_number 14
_symmetry_cell_setting monoclinic
_symmetry_space_group_name_Hall '-P 2yn'
_symmetry_space_group_name_H-M 'P 1 21/n 1'
_atom_sites_solution_hydrogens geom
_atom_sites_solution_primary direct
_atom_sites_solution_secondary difmap
_audit_creation_method SHELXL-97
_audit_update_record
;
2015-02-14 deposited with the CCDC.
2015-07-22 downloaded from the CCDC.
;
_cell_angle_alpha 90.00
_cell_angle_beta 107.2813(18)
_cell_angle_gamma 90.00
_cell_formula_units_Z 4
_cell_length_a 15.1215(13)
_cell_length_b 10.2017(9)
_cell_length_c 22.1609(19)
_cell_measurement_reflns_used 9978
_cell_measurement_temperature 296(2)
_cell_measurement_theta_max 25.26
_cell_measurement_theta_min 3.36
_cell_volume 3264.3(5)
_computing_cell_refinement 'Bruker SAINT'
_computing_data_collection 'Bruker APEX2'
_computing_data_reduction 'Bruker SAINT'
_computing_molecular_graphics 'Bruker SHELXTL'
_computing_publication_material 'Bruker SHELXTL'
_computing_structure_refinement 'SHELXL-97 (Sheldrick, 1997)'
_computing_structure_solution 'SHELXS-97 (Sheldrick, 1990)'
_diffrn_ambient_temperature 296(2)
_diffrn_measured_fraction_theta_full 0.998
_diffrn_measured_fraction_theta_max 0.998
_diffrn_measurement_device_type 'Bruker APEX-II CCD'
_diffrn_measurement_method '\f and \w scans'
_diffrn_radiation_monochromator graphite
_diffrn_radiation_source 'fine-focus sealed tube'
_diffrn_radiation_type MoK\a
_diffrn_radiation_wavelength 0.71073
_diffrn_reflns_av_R_equivalents 0.0976
_diffrn_reflns_av_sigmaI/netI 0.0585
_diffrn_reflns_limit_h_max 17
_diffrn_reflns_limit_h_min -17
_diffrn_reflns_limit_k_max 12
_diffrn_reflns_limit_k_min -12
_diffrn_reflns_limit_l_max 26
_diffrn_reflns_limit_l_min -26
_diffrn_reflns_number 41306
_diffrn_reflns_theta_full 25.00
_diffrn_reflns_theta_max 25.00
_diffrn_reflns_theta_min 2.91
_diffrn_standards_number 0
_exptl_absorpt_coefficient_mu 1.530
_exptl_absorpt_correction_T_max 0.8874
_exptl_absorpt_correction_T_min 0.8377
_exptl_absorpt_correction_type multi-scan
_exptl_absorpt_process_details '(SADABS; Bruker, 2001)'
_exptl_crystal_colour colorless
_exptl_crystal_density_diffrn 1.569
_exptl_crystal_density_method 'not measured'
_exptl_crystal_description block
_exptl_crystal_F_000 1568
_exptl_crystal_size_max 0.12
_exptl_crystal_size_mid 0.10
_exptl_crystal_size_min 0.08
_refine_diff_density_max 1.078
_refine_diff_density_min -0.547
_refine_diff_density_rms 0.094
_refine_ls_extinction_method none
_refine_ls_goodness_of_fit_ref 1.002
_refine_ls_hydrogen_treatment mixed
_refine_ls_matrix_type full
_refine_ls_number_parameters 451
_refine_ls_number_reflns 5728
_refine_ls_number_restraints 0
_refine_ls_restrained_S_all 1.002
_refine_ls_R_factor_all 0.0870
_refine_ls_R_factor_gt 0.0541
_refine_ls_shift/su_max 0.002
_refine_ls_shift/su_mean 0.000
_refine_ls_structure_factor_coef Fsqd
_refine_ls_weighting_details 'calc w=1/[\s^2^(Fo^2^)+(0.0763P)^2^+5.5277P] where P=(Fo^2^+2Fc^2^)/3'
_refine_ls_weighting_scheme calc
_refine_ls_wR_factor_gt 0.1262
_refine_ls_wR_factor_ref 0.1423
_reflns_number_gt 4107
_reflns_number_total 5728
_reflns_threshold_expression >2sigma(I)
_cod_data_source_file c5ce01157d2.cif
_cod_data_source_block 1
_cod_depositor_comments
;
The following automatic conversions were performed:

'_symmetry_cell_setting' value 'Monoclinic' changed to 'monoclinic'
according to
/usr/data/users/saulius/crontab/automatic-downloads/rss-feeds/RSC/lib/dictionaries/cif_core.dic
dictionary named 'cif_core.dic' version 2.4.2 from 2011-04-26.

Automatic conversion script
Id: cif_fix_values 3271 2015-04-21 07:52:19Z andrius 

 Adding full bibliography for 7221611--7221615.cif.
;
_cod_original_sg_symbol_H-M P2(1)/n
_cod_database_code 7221612

loop_
_symmetry_equiv_pos_as_xyz
'x, y, z'
'-x+1/2, y+1/2, -z+1/2'
'-x, -y, -z'
'x-1/2, -y-1/2, z-1/2'

loop_
_atom_site_label
_atom_site_type_symbol
_atom_site_fract_x
_atom_site_fract_y
_atom_site_fract_z
_atom_site_U_iso_or_equiv
_atom_site_adp_type
_atom_site_occupancy
_atom_site_symmetry_multiplicity
_atom_site_calc_flag
_atom_site_refinement_flags
C1 C 1.1655(4) 0.7006(7) 0.6455(3) 0.0537(16) Uani 1 1 d .
H1 H 1.1195 0.6983 0.6655 0.064 Uiso 1 1 calc R
C2 C 1.2475(5) 0.7578(8) 0.5872(3) 0.070(2) Uani 1 1 d .
H2 H 1.2698 0.8040 0.5586 0.084 Uiso 1 1 calc R
C3 C 1.2823(5) 0.6456(8) 0.6148(3) 0.077(2) Uani 1 1 d .
H3 H 1.3330 0.6006 0.6094 0.093 Uiso 1 1 calc R
C4 C 1.2387(5) 0.4860(7) 0.6894(3) 0.070(2) Uani 1 1 d .
H4A H 1.3030 0.4705 0.7130 0.084 Uiso 1 1 calc R
H4B H 1.2168 0.4122 0.6614 0.084 Uiso 1 1 calc R
C5 C 1.1816(5) 0.4997(7) 0.7341(3) 0.0589(17) Uani 1 1 d .
C6 C 1.2096(5) 0.5795(7) 0.7852(3) 0.0600(17) Uani 1 1 d .
H6 H 1.2682 0.6173 0.7956 0.072 Uiso 1 1 calc R
C7 C 1.1519(5) 0.6054(7) 0.8221(3) 0.0650(19) Uani 1 1 d .
H7 H 1.1723 0.6608 0.8568 0.078 Uiso 1 1 calc R
C8 C 1.0653(5) 0.5508(7) 0.8082(3) 0.0630(19) Uani 1 1 d .
C9 C 1.0392(5) 0.4632(8) 0.7578(4) 0.078(2) Uani 1 1 d .
H9 H 0.9820 0.4216 0.7484 0.094 Uiso 1 1 calc R
C10 C 1.0973(6) 0.4374(8) 0.7215(3) 0.076(2) Uani 1 1 d .
H10 H 1.0794 0.3777 0.6884 0.091 Uiso 1 1 calc R
C11 C 1.0030(6) 0.5766(7) 0.8482(4) 0.084(3) Uani 1 1 d .
H11A H 1.0073 0.6682 0.8605 0.101 Uiso 1 1 calc R
H11B H 0.9393 0.5588 0.8239 0.101 Uiso 1 1 calc R
C12 C 1.0891(5) 0.5224(5) 0.9618(4) 0.0570(18) Uani 1 1 d .
H12 H 1.1182 0.6025 0.9742 0.068 Uiso 1 1 calc R
C13 C 1.0995(4) 0.4136(6) 0.9974(3) 0.0457(14) Uani 1 1 d .
H13 H 1.1371 0.4056 1.0389 0.055 Uiso 1 1 calc R
C14 C 1.0039(4) 0.3688(5) 0.9069(3) 0.0443(14) Uani 1 1 d .
H14 H 0.9626 0.3241 0.8738 0.053 Uiso 1 1 calc R
C15 C 1.0021(4) 0.9288(5) 0.6714(2) 0.0379(13) Uani 1 1 d .
C16 C 0.9409(3) 0.8954(5) 0.7118(2) 0.0297(11) Uani 1 1 d .
C17 C 0.8606(4) 0.8234(5) 0.6880(2) 0.0381(13) Uani 1 1 d .
H17 H 0.8444 0.7930 0.6466 0.046 Uiso 1 1 calc R
C18 C 0.8046(4) 0.7966(5) 0.7254(2) 0.0389(13) Uani 1 1 d .
H18 H 0.7503 0.7492 0.7085 0.047 Uiso 1 1 calc R
C19 C 0.8274(4) 0.8389(5) 0.7881(2) 0.0312(11) Uani 1 1 d .
C20 C 0.9100(3) 0.9099(5) 0.8120(2) 0.0260(10) Uani 1 1 d .
C21 C 0.9643(3) 0.9390(5) 0.7733(2) 0.0300(11) Uani 1 1 d .
H21 H 1.0176 0.9890 0.7892 0.036 Uiso 1 1 calc R
C22 C 0.9468(3) 0.9456(5) 0.8812(2) 0.0302(11) Uani 1 1 d .
C23 C 0.7646(4) 0.8144(5) 0.8275(2) 0.0337(12) Uani 1 1 d .
C24 C 0.7300(4) 0.6894(5) 0.8316(3) 0.0460(15) Uani 1 1 d .
H24 H 0.7434 0.6216 0.8077 0.055 Uiso 1 1 calc R
C25 C 0.6761(4) 0.6651(5) 0.8708(3) 0.0497(16) Uani 1 1 d .
H25 H 0.6540 0.5809 0.8733 0.060 Uiso 1 1 calc R
C26 C 0.6547(4) 0.7647(5) 0.9062(3) 0.0423(14) Uani 1 1 d .
H26 H 0.6182 0.7474 0.9324 0.051 Uiso 1 1 calc R
C27 C 0.6880(3) 0.8920(5) 0.9027(2) 0.0300(11) Uani 1 1 d .
C28 C 0.7421(3) 0.9129(5) 0.8630(2) 0.0306(11) Uani 1 1 d .
H28 H 0.7643 0.9970 0.8601 0.037 Uiso 1 1 calc R
C29 C 0.6634(3) 1.0012(5) 0.9397(2) 0.0296(11) Uani 1 1 d .
C30 C 0.5714(3) 1.0185(5) 0.9373(2) 0.0361(12) Uani 1 1 d .
H30 H 0.5273 0.9583 0.9153 0.043 Uiso 1 1 calc R
C31 C 0.5443(3) 1.1228(5) 0.9667(2) 0.0352(12) Uani 1 1 d .
H31 H 0.4823 1.1323 0.9645 0.042 Uiso 1 1 calc R
C32 C 0.6083(3) 1.2140(5) 0.9995(2) 0.0290(11) Uani 1 1 d .
C33 C 0.7003(3) 1.1964(5) 1.0033(2) 0.0293(11) Uani 1 1 d .
H33 H 0.7438 1.2571 1.0255 0.035 Uiso 1 1 calc R
C34 C 0.7297(3) 1.0898(5) 0.9749(2) 0.0268(10) Uani 1 1 d .
C35 C 0.8316(3) 1.0706(5) 0.9857(2) 0.0270(11) Uani 1 1 d .
C36 C 0.5759(4) 1.3336(5) 1.0259(2) 0.0315(12) Uani 1 1 d .
N1 N 1.1745(3) 0.7948(5) 0.6070(2) 0.0419(11) Uani 1 1 d .
N2 N 1.2303(3) 0.6094(5) 0.6520(2) 0.0514(13) Uani 1 1 d .
N3 N 1.0286(4) 0.4944(4) 0.9045(3) 0.0510(13) Uani 1 1 d .
N4 N 1.0458(3) 0.3172(4) 0.96249(18) 0.0301(9) Uani 1 1 d .
O1 O 1.0749(3) 0.9871(6) 0.6942(2) 0.0782(16) Uani 1 1 d .
O2 O 0.9757(3) 0.8945(4) 0.61441(16) 0.0484(10) Uani 1 1 d .
O3 O 0.9683(2) 1.0621(3) 0.89476(15) 0.0379(9) Uani 1 1 d .
O4 O 0.9541(2) 0.8530(3) 0.91942(14) 0.0355(8) Uani 1 1 d .
O5 O 0.8626(2) 0.9587(3) 1.00210(16) 0.0348(8) Uani 1 1 d .
O6 O 0.8776(2) 1.1682(3) 0.97846(17) 0.0395(9) Uani 1 1 d .
O7 O 0.6365(2) 1.4060(4) 1.06188(17) 0.0460(10) Uani 1 1 d .
O8 O 0.4912(2) 1.3596(3) 1.01097(15) 0.0363(8) Uani 1 1 d .
Zn1 Zn 0.98519(4) 0.86162(5) 1.01493(2) 0.02464(17) Uani 1 1 d .
Zn2 Zn 1.07709(4) 0.93163(6) 0.57842(3) 0.03635(19) Uani 1 1 d .

loop_
_atom_site_aniso_label
_atom_site_aniso_U_11
_atom_site_aniso_U_22
_atom_site_aniso_U_33
_atom_site_aniso_U_23
_atom_site_aniso_U_13
_atom_site_aniso_U_12
C1 0.044(3) 0.072(4) 0.052(4) 0.023(3) 0.025(3) 0.016(3)
C2 0.067(5) 0.088(6) 0.071(5) 0.024(4) 0.047(4) 0.018(4)
C3 0.078(5) 0.095(6) 0.079(5) 0.025(4) 0.056(4) 0.036(5)
C4 0.088(5) 0.068(5) 0.058(4) 0.022(4) 0.025(4) 0.031(4)
C5 0.075(5) 0.061(4) 0.042(4) 0.020(3) 0.019(3) 0.016(4)
C6 0.056(4) 0.068(4) 0.059(4) 0.013(4) 0.021(3) -0.003(4)
C7 0.081(5) 0.061(5) 0.059(4) 0.009(3) 0.029(4) -0.005(4)
C8 0.074(5) 0.054(4) 0.070(5) 0.037(4) 0.035(4) 0.017(4)
C9 0.065(5) 0.081(6) 0.088(6) 0.033(5) 0.021(4) -0.004(4)
C10 0.095(6) 0.073(5) 0.058(4) 0.010(4) 0.020(4) -0.007(5)
C11 0.104(6) 0.058(5) 0.116(6) 0.057(5) 0.073(5) 0.036(4)
C12 0.068(4) 0.019(3) 0.107(6) -0.014(3) 0.062(4) -0.014(3)
C13 0.048(3) 0.043(3) 0.056(4) -0.016(3) 0.031(3) -0.014(3)
C14 0.057(4) 0.031(3) 0.054(4) 0.004(3) 0.029(3) 0.002(3)
C15 0.041(3) 0.041(3) 0.036(3) 0.007(3) 0.018(3) 0.002(3)
C16 0.038(3) 0.029(3) 0.027(3) 0.003(2) 0.018(2) 0.004(2)
C17 0.054(3) 0.037(3) 0.028(3) -0.007(2) 0.020(3) -0.006(3)
C18 0.042(3) 0.041(3) 0.038(3) -0.011(2) 0.018(3) -0.014(3)
C19 0.044(3) 0.025(3) 0.030(3) -0.003(2) 0.020(2) -0.002(2)
C20 0.034(3) 0.024(2) 0.023(2) 0.0014(19) 0.014(2) 0.003(2)
C21 0.030(3) 0.032(3) 0.029(3) -0.002(2) 0.010(2) -0.005(2)
C22 0.026(3) 0.038(3) 0.030(3) -0.003(2) 0.014(2) 0.004(2)
C23 0.043(3) 0.033(3) 0.028(3) -0.007(2) 0.016(2) -0.009(2)
C24 0.058(4) 0.038(3) 0.058(4) -0.026(3) 0.040(3) -0.021(3)
C25 0.062(4) 0.033(3) 0.066(4) -0.018(3) 0.038(3) -0.022(3)
C26 0.046(3) 0.040(3) 0.053(3) -0.013(3) 0.033(3) -0.016(3)
C27 0.030(3) 0.031(3) 0.032(3) -0.007(2) 0.014(2) -0.005(2)
C28 0.035(3) 0.029(3) 0.032(3) -0.007(2) 0.016(2) -0.007(2)
C29 0.032(3) 0.029(3) 0.032(3) -0.003(2) 0.016(2) -0.004(2)
C30 0.031(3) 0.036(3) 0.046(3) -0.007(2) 0.018(2) -0.003(2)
C31 0.030(3) 0.040(3) 0.040(3) 0.006(2) 0.016(2) 0.005(2)
C32 0.032(3) 0.029(3) 0.030(3) 0.003(2) 0.015(2) 0.004(2)
C33 0.032(3) 0.025(3) 0.033(3) -0.003(2) 0.012(2) 0.002(2)
C34 0.029(3) 0.025(2) 0.031(3) 0.000(2) 0.016(2) -0.001(2)
C35 0.031(3) 0.026(3) 0.027(2) -0.008(2) 0.014(2) -0.002(2)
C36 0.035(3) 0.033(3) 0.032(3) 0.006(2) 0.019(2) 0.007(2)
N1 0.041(3) 0.047(3) 0.043(3) 0.007(2) 0.020(2) -0.002(2)
N2 0.055(3) 0.061(3) 0.044(3) 0.012(2) 0.022(2) 0.015(3)
N3 0.068(3) 0.025(2) 0.079(4) 0.017(3) 0.050(3) 0.009(2)
N4 0.041(2) 0.022(2) 0.035(2) 0.0018(18) 0.023(2) -0.0021(19)
O1 0.056(3) 0.137(5) 0.052(3) -0.015(3) 0.033(2) -0.037(3)
O2 0.064(3) 0.062(3) 0.031(2) -0.0048(18) 0.0304(19) -0.013(2)
O3 0.055(2) 0.031(2) 0.0277(18) -0.0047(15) 0.0120(17) -0.0069(17)
O4 0.050(2) 0.035(2) 0.0242(17) 0.0022(15) 0.0152(16) -0.0020(17)
O5 0.0324(19) 0.028(2) 0.050(2) -0.0013(16) 0.0204(17) 0.0048(15)
O6 0.0307(19) 0.029(2) 0.064(2) -0.0018(17) 0.0217(18) -0.0020(16)
O7 0.037(2) 0.048(2) 0.049(2) -0.0174(19) 0.0076(18) 0.0114(19)
O8 0.035(2) 0.047(2) 0.0334(19) 0.0054(16) 0.0200(16) 0.0103(17)
Zn1 0.0315(3) 0.0174(3) 0.0292(3) 0.0001(2) 0.0154(2) -0.0012(2)
Zn2 0.0358(4) 0.0403(4) 0.0367(3) 0.0058(3) 0.0165(3) -0.0074(3)

loop_
_atom_type_symbol
_atom_type_description
_atom_type_scat_dispersion_real
_atom_type_scat_dispersion_imag
_atom_type_scat_source
C C 0.0033 0.0016 'International Tables Vol C Tables 4.2.6.8 and 6.1.1.4'
H H 0.0000 0.0000 'International Tables Vol C Tables 4.2.6.8 and 6.1.1.4'
N N 0.0061 0.0033 'International Tables Vol C Tables 4.2.6.8 and 6.1.1.4'
O O 0.0106 0.0060 'International Tables Vol C Tables 4.2.6.8 and 6.1.1.4'
Zn Zn 0.2839 1.4301 'International Tables Vol C Tables 4.2.6.8 and 6.1.1.4'

loop_
_geom_angle_atom_site_label_1
_geom_angle_atom_site_label_2
_geom_angle_atom_site_label_3
_geom_angle
_geom_angle_site_symmetry_1
_geom_angle_site_symmetry_3
N1 C1 N2 111.5(5) . .
N1 C1 H1 124.2 . .
N2 C1 H1 124.2 . .
C3 C2 N1 109.9(6) . .
C3 C2 H2 125.0 . .
N1 C2 H2 125.0 . .
C2 C3 N2 107.0(6) . .
C2 C3 H3 126.5 . .
N2 C3 H3 126.5 . .
N2 C4 C5 108.5(5) . .
N2 C4 H4A 110.0 . .
C5 C4 H4A 110.0 . .
N2 C4 H4B 110.0 . .
C5 C4 H4B 110.0 . .
H4A C4 H4B 108.4 . .
C6 C5 C10 119.1(6) . .
C6 C5 C4 120.6(7) . .
C10 C5 C4 120.2(7) . .
C5 C6 C7 120.8(7) . .
C5 C6 H6 119.6 . .
C7 C6 H6 119.6 . .
C8 C7 C6 121.1(7) . .
C8 C7 H7 119.5 . .
C6 C7 H7 119.5 . .
C7 C8 C9 117.6(7) . .
C7 C8 C11 121.6(8) . .
C9 C8 C11 120.7(8) . .
C10 C9 C8 120.8(7) . .
C10 C9 H9 119.6 . .
C8 C9 H9 119.6 . .
C5 C10 C9 120.4(7) . .
C5 C10 H10 119.8 . .
C9 C10 H10 119.8 . .
N3 C11 C8 110.6(5) . .
N3 C11 H11A 109.5 . .
C8 C11 H11A 109.5 . .
N3 C11 H11B 109.5 . .
C8 C11 H11B 109.5 . .
H11A C11 H11B 108.1 . .
C13 C12 N3 107.7(5) . .
C13 C12 H12 126.1 . .
N3 C12 H12 126.1 . .
C12 C13 N4 108.5(6) . .
C12 C13 H13 125.8 . .
N4 C13 H13 125.8 . .
N4 C14 N3 110.9(5) . .
N4 C14 H14 124.5 . .
N3 C14 H14 124.5 . .
O1 C15 O2 122.0(5) . .
O1 C15 C16 120.1(5) . .
O2 C15 C16 117.9(5) . .
C21 C16 C17 119.3(4) . .
C21 C16 C15 119.6(5) . .
C17 C16 C15 121.2(4) . .
C18 C17 C16 120.2(4) . .
C18 C17 H17 119.9 . .
C16 C17 H17 119.9 . .
C17 C18 C19 121.6(5) . .
C17 C18 H18 119.2 . .
C19 C18 H18 119.2 . .
C18 C19 C20 117.6(4) . .
C18 C19 C23 121.3(4) . .
C20 C19 C23 121.1(4) . .
C21 C20 C19 120.2(4) . .
C21 C20 C22 118.0(4) . .
C19 C20 C22 121.6(4) . .
C16 C21 C20 121.2(4) . .
C16 C21 H21 119.4 . .
C20 C21 H21 119.4 . .
O3 C22 O4 126.4(4) . .
O3 C22 C20 117.7(4) . .
O4 C22 C20 115.9(4) . .
C28 C23 C24 118.0(4) . .
C28 C23 C19 121.3(4) . .
C24 C23 C19 120.7(4) . .
C25 C24 C23 120.7(5) . .
C25 C24 H24 119.6 . .
C23 C24 H24 119.6 . .
C24 C25 C26 120.6(5) . .
C24 C25 H25 119.7 . .
C26 C25 H25 119.7 . .
C25 C26 C27 120.1(5) . .
C25 C26 H26 119.9 . .
C27 C26 H26 119.9 . .
C28 C27 C26 117.8(4) . .
C28 C27 C29 121.6(4) . .
C26 C27 C29 120.6(4) . .
C23 C28 C27 122.8(5) . .
C23 C28 H28 118.6 . .
C27 C28 H28 118.6 . .
C30 C29 C34 118.9(4) . .
C30 C29 C27 118.9(4) . .
C34 C29 C27 122.2(4) . .
C31 C30 C29 121.1(5) . .
C31 C30 H30 119.4 . .
C29 C30 H30 119.4 . .
C30 C31 C32 120.7(5) . .
C30 C31 H31 119.6 . .
C32 C31 H31 119.6 . .
C33 C32 C31 118.6(4) . .
C33 C32 C36 121.5(4) . .
C31 C32 C36 119.7(4) . .
C32 C33 C34 121.6(5) . .
C32 C33 H33 119.2 . .
C34 C33 H33 119.2 . .
C33 C34 C29 118.9(4) . .
C33 C34 C35 118.7(4) . .
C29 C34 C35 122.4(4) . .
O5 C35 O6 126.1(4) . .
O5 C35 C34 116.5(4) . .
O6 C35 C34 117.3(4) . .
O8 C36 O7 122.5(5) . .
O8 C36 C32 119.8(5) . .
O7 C36 C32 117.6(4) . .
C1 N1 C2 104.9(5) . .
C1 N1 Zn2 120.5(4) . .
C2 N1 Zn2 133.5(4) . .
C1 N2 C3 106.7(5) . .
C1 N2 C4 126.2(5) . .
C3 N2 C4 127.0(5) . .
C14 N3 C12 106.4(5) . .
C14 N3 C11 125.3(6) . .
C12 N3 C11 127.9(6) . .
C14 N4 C13 106.4(5) . .
C14 N4 Zn1 121.3(4) . 3_767
C13 N4 Zn1 131.8(4) . 3_767
C15 O2 Zn2 107.6(3) . .
C22 O3 Zn1 125.6(3) . 3_777
C22 O4 Zn1 128.3(3) . .
C35 O5 Zn1 137.0(3) . .
C35 O6 Zn1 117.4(3) . 3_777
C36 O7 Zn2 108.9(3) . 4_586
C36 O8 Zn2 120.5(3) . 2_656
N4 Zn1 O4 102.97(15) 3_767 .
N4 Zn1 O5 102.02(15) 3_767 .
O4 Zn1 O5 87.49(14) . .
N4 Zn1 O6 98.91(15) 3_767 3_777
O4 Zn1 O6 89.09(15) . 3_777
O5 Zn1 O6 159.03(14) . 3_777
N4 Zn1 O3 98.04(15) 3_767 3_777
O4 Zn1 O3 158.96(14) . 3_777
O5 Zn1 O3 89.18(14) . 3_777
O6 Zn1 O3 86.63(15) 3_777 3_777
N4 Zn1 Zn1 174.09(11) 3_767 3_777
O4 Zn1 Zn1 79.15(10) . 3_777
O5 Zn1 Zn1 72.45(10) . 3_777
O6 Zn1 Zn1 86.59(10) 3_777 3_777
O3 Zn1 Zn1 80.04(10) 3_777 3_777
O2 Zn2 O7 133.81(17) . 4_685
O2 Zn2 N1 109.17(17) . .
O7 Zn2 N1 108.26(17) 4_685 .
O2 Zn2 O8 95.27(14) . 2_646
O7 Zn2 O8 104.19(14) 4_685 2_646
N1 Zn2 O8 99.59(16) . 2_646

loop_
_geom_bond_atom_site_label_1
_geom_bond_atom_site_label_2
_geom_bond_distance
_geom_bond_site_symmetry_2
C1 N1 1.318(7) .
C1 N2 1.328(7) .
C1 H1 0.9300 .
C2 C3 1.331(9) .
C2 N1 1.356(7) .
C2 H2 0.9300 .
C3 N2 1.350(8) .
C3 H3 0.9300 .
C4 N2 1.492(8) .
C4 C5 1.501(9) .
C4 H4A 0.9700 .
C4 H4B 0.9700 .
C5 C6 1.356(9) .
C5 C10 1.376(10) .
C6 C7 1.386(9) .
C6 H6 0.9300 .
C7 C8 1.372(10) .
C7 H7 0.9300 .
C8 C9 1.394(11) .
C8 C11 1.497(9) .
C9 C10 1.380(11) .
C9 H9 0.9300 .
C10 H10 0.9300 .
C11 N3 1.458(8) .
C11 H11A 0.9700 .
C11 H11B 0.9700 .
C12 C13 1.344(8) .
C12 N3 1.356(8) .
C12 H12 0.9300 .
C13 N4 1.361(7) .
C13 H13 0.9300 .
C14 N4 1.316(7) .
C14 N3 1.340(7) .
C14 H14 0.9300 .
C15 O1 1.220(7) .
C15 O2 1.256(6) .
C15 C16 1.507(7) .
C16 C21 1.375(6) .
C16 C17 1.383(7) .
C17 C18 1.377(7) .
C17 H17 0.9300 .
C18 C19 1.398(7) .
C18 H18 0.9300 .
C19 C20 1.404(7) .
C19 C23 1.489(7) .
C20 C21 1.383(6) .
C20 C22 1.513(6) .
C21 H21 0.9300 .
C22 O3 1.245(6) .
C22 O4 1.251(6) .
C23 C28 1.380(7) .
C23 C24 1.391(7) .
C24 C25 1.377(7) .
C24 H24 0.9300 .
C25 C26 1.380(7) .
C25 H25 0.9300 .
C26 C27 1.403(7) .
C26 H26 0.9300 .
C27 C28 1.385(6) .
C27 C29 1.493(6) .
C28 H28 0.9300 .
C29 C30 1.388(7) .
C29 C34 1.402(7) .
C30 C31 1.372(7) .
C30 H30 0.9300 .
C31 C32 1.384(7) .
C31 H31 0.9300 .
C32 C33 1.381(7) .
C32 C36 1.497(7) .
C33 C34 1.395(6) .
C33 H33 0.9300 .
C34 C35 1.500(6) .
C35 O5 1.247(6) .
C35 O6 1.252(6) .
C36 O8 1.252(6) .
C36 O7 1.260(6) .
N1 Zn2 1.992(5) .
N4 Zn1 1.984(4) 3_767
O2 Zn2 1.963(3) .
O3 Zn1 2.066(3) 3_777
O4 Zn1 2.029(3) .
O5 Zn1 2.046(3) .
O6 Zn1 2.059(3) 3_777
O7 Zn2 1.970(4) 4_586
O8 Zn2 2.077(3) 2_656
Zn1 N4 1.984(4) 3_767
Zn1 O6 2.059(3) 3_777
Zn1 O3 2.066(3) 3_777
Zn1 Zn1 2.9643(10) 3_777
Zn2 O7 1.970(4) 4_685
Zn2 O8 2.077(3) 2_646
